data_2101947
loop_
_publ_author_name
'Ciechanowicz-Rutkowska, M.'
'Lieberman, H. F.'
'Hursthouse, M. B.'
'Scott, K. R.'

_publ_section_title
;
 Crystallographic and Molecular Mechanics Study of Imidooxy
 Anticonvulsants
;
_journal_issue 6
_journal_name_full 'Acta Crystallographica Section B'
_journal_page_first 945
_journal_page_last 952
_journal_paper_doi 10.1107/S0108768197008033
_journal_volume 53
_journal_year 1997
_chemical_formula_sum 'C16 H16 F3 N O3'
_chemical_formula_weight 327.30
_chemical_name_systematic
;
 N-(4'(trifluoromethyl)-bezyloxy)-2-azaspiro[4.4]nonane-1,3-dione
;
_space_group_IT_number 15
_symmetry_cell_setting monoclinic
_symmetry_space_group_name_Hall '-C 2yc'
_symmetry_space_group_name_H-M 'C 1 2/c 1'
_audit_creation_method SHELXL
_cell_angle_alpha 90.00
_cell_angle_beta 92.362(15)
_cell_angle_gamma 90.00
_cell_formula_units_Z 8
_cell_length_a 30.032(3)
_cell_length_b 12.0381(13)
_cell_length_c 9.099(3)
_cell_measurement_reflns_used 250
_cell_measurement_temperature 293(2)
_cell_volume 3286.8(12)
_computing_cell_refinement 'FAST, MADNES (Pflugrath & Messerschmitt, 1991)'
_computing_data_collection 'FAST, MADNES (Pflugrath & Messerschmitt, 1991)'
_computing_data_reduction 'FAST, MADNES (Pflugrath & Messerschmitt, 1991)'
_computing_molecular_graphics 'SNOOPI (Davies, 1980)'
_computing_publication_material 'SHELXL-93 (Sheldrick, 1993)'
_computing_structure_refinement 'SHELXL-93 (Sheldrick, 1993)'
_computing_structure_solution 'SHELXS-86 (Sheldrick, 1986)'
_diffrn_ambient_temperature 293(2)
_diffrn_measurement_device 'FAST diffractometer'
_diffrn_measurement_method 'MADNES (Pflugrath & Messerschmitt, 1991)'
_diffrn_radiation_monochromator graphite
_diffrn_radiation_source 'fine-focus sealed tube'
_diffrn_radiation_type MoK\a
_diffrn_radiation_wavelength 0.71069
_diffrn_reflns_av_R_equivalents 0.0879
_diffrn_reflns_av_sigmaI/netI 0.3524
_diffrn_reflns_limit_h_max 32
_diffrn_reflns_limit_h_min -33
_diffrn_reflns_limit_k_max 13
_diffrn_reflns_limit_k_min -10
_diffrn_reflns_limit_l_max 10
_diffrn_reflns_limit_l_min -6
_diffrn_reflns_number 5011
_diffrn_reflns_theta_max 25.37
_diffrn_reflns_theta_min 2.65
_exptl_absorpt_coefficient_mu 0.113
_exptl_absorpt_correction_type none
_exptl_crystal_colour colourless
_exptl_crystal_density_diffrn 1.323
_exptl_crystal_description plates
_exptl_crystal_F_000 1360
_exptl_crystal_size_max 0.32
_exptl_crystal_size_mid 0.28
_exptl_crystal_size_min 0.05
_refine_diff_density_max 0.316
_refine_diff_density_min -0.214
_refine_ls_extinction_method none
_refine_ls_goodness_of_fit_all 0.663
_refine_ls_goodness_of_fit_obs 1.103
_refine_ls_hydrogen_treatment 'H atoms placed geometrically, U~iso~ = 1.2U~eq~ of attached atom'
_refine_ls_matrix_type full
_refine_ls_number_parameters 198
_refine_ls_number_reflns 2495
_refine_ls_number_restraints 0
_refine_ls_restrained_S_all 0.663
_refine_ls_restrained_S_obs 1.103
_refine_ls_R_factor_all 0.2553
_refine_ls_R_factor_obs 0.0883
_refine_ls_shift/esd_max 0.009
_refine_ls_shift/esd_mean 0.001
_refine_ls_structure_factor_coef Fsqd
_refine_ls_weighting_details 'w = 1/[\s^2^(Fo^2^)+(0.0000P)^2^], where P = (Fo^2^+2Fc^2^)/3'
_refine_ls_weighting_scheme calc
_refine_ls_wR_factor_all 0.2703
_refine_ls_wR_factor_obs 0.1825
_reflns_number_observed 529
_reflns_number_total 2495
_reflns_observed_criterion >2sigma(I)
_cod_data_source_file ka0034.cif
_cod_data_source_block 5
_cod_depositor_comments
;
The following automatic conversions were performed:
'_symmetry_cell_setting' value 'Monoclinic' changed to 'monoclinic'
according to '/home/saulius/struct/CIF-dictionaries/cif_core.dic'
dictionary named 'cif_core.dic' version 2.4.1 from 2010-06-29.

Automatic conversion script
Id: cif_fix_enum 1527 2010-12-29 10:47:43Z saulius 

The following automatic conversions were performed:

'_symmetry_cell_setting' value 'Monoclinic' changed to 'monoclinic'
according to /home/saulius/struct/CIF-dictionaries/cif_core.dic
dictionary named 'cif_core.dic' version 2.4.1 from 2010-06-29.

Automatic conversion script
Id: cif_fix_values 1715 2011-07-08 13:25:40Z adriana 

The following automatic conversions were performed:

'_refine_ls_weighting_scheme' value 'calc w =
1/[\s^2^(Fo^2^)+(0.0000P)^2^], where P = (Fo^2^+2Fc^2^)/3' was
changed to 'calc'. New tag '_refine_ls_weighting_details' was
created. The value of the new tag was set to 'w =
1/[\s^2^(Fo^2^)+(0.0000P)^2^], where P = (Fo^2^+2Fc^2^)/3'.

Automatic conversion script
Id: cif_fix_values 3143 2015-03-26 13:38:13Z robertas 
;
_cod_original_sg_symbol_H-M 'C 2/c'
_cod_database_code 2101947

loop_
_symmetry_equiv_pos_as_xyz
'x, y, z'
'-x, y, -z+1/2'
'x+1/2, y+1/2, z'
'-x+1/2, y+1/2, -z+1/2'
'-x, -y, -z'
'x, -y, z-1/2'
'-x+1/2, -y+1/2, -z'
'x+1/2, -y+1/2, z-1/2'

loop_
_atom_site_aniso_label
_atom_site_aniso_U_11
_atom_site_aniso_U_22
_atom_site_aniso_U_33
_atom_site_aniso_U_12
_atom_site_aniso_U_13
_atom_site_aniso_U_23
N 0.032(4) 0.044(3) 0.044(4) 0.010(3) 0.002(3) 0.000(3)
O1 0.087(5) 0.072(4) 0.078(4) -0.017(3) 0.038(4) 0.002(3)
O2 0.101(5) 0.106(5) 0.104(5) 0.027(4) 0.023(4) 0.060(4)
O3 0.046(3) 0.066(3) 0.054(3) 0.021(2) -0.015(3) -0.030(3)
C1 0.065(6) 0.044(4) 0.052(5) 0.008(3) -0.002(4) 0.006(4)
C2 0.055(5) 0.039(4) 0.043(5) 0.002(4) 0.010(4) -0.002(4)
C3 0.060(6) 0.060(5) 0.041(5) 0.021(4) 0.008(4) 0.012(4)
C4 0.044(5) 0.050(4) 0.049(5) 0.013(3) 0.009(4) -0.002(4)
C5 0.060(6) 0.077(5) 0.071(6) 0.027(4) 0.003(5) -0.013(5)
C6 0.100(10) 0.198(12) 0.148(12) 0.061(8) 0.009(8) -0.058(10)
C7 0.051(7) 0.200(12) 0.202(14) 0.022(7) 0.011(8) -0.068(11)
C8 0.052(6) 0.096(6) 0.088(7) -0.013(5) 0.000(5) -0.022(5)
C9 0.058(6) 0.087(6) 0.107(8) 0.029(4) -0.020(5) -0.060(5)
C10 0.048(5) 0.054(5) 0.064(6) 0.021(4) -0.019(4) -0.031(4)
C11 0.065(6) 0.082(6) 0.064(6) 0.001(5) 0.022(5) -0.008(5)
C12 0.079(7) 0.104(7) 0.056(7) 0.039(6) 0.005(6) 0.005(5)
C13 0.050(6) 0.125(8) 0.040(6) 0.026(5) 0.012(5) -0.013(5)
C14 0.057(7) 0.110(7) 0.104(9) -0.016(5) 0.004(6) 0.025(6)
C15 0.085(7) 0.043(5) 0.105(8) -0.002(5) -0.018(6) 0.011(5)

loop_
_atom_site_label
_atom_site_fract_x
_atom_site_fract_y
_atom_site_fract_z
_atom_site_U_iso_or_equiv
_atom_site_thermal_displace_type
_atom_site_calc_flag
_atom_site_refinement_flags
_atom_site_occupancy
_atom_site_disorder_group
_atom_site_type_symbol
N 0.2688(2) 0.4066(4) 0.0492(6) 0.0401(14) Uani d . 1 . N
O1 0.2455(2) 0.2804(4) 0.2139(6) 0.078(2) Uani d . 1 . O
O2 0.3073(2) 0.5102(5) -0.1132(7) 0.103(2) Uani d . 1 . O
O3 0.22795(14) 0.4515(3) 0.0150(5) 0.0558(15) Uani d . 1 . O
C1 0.3229(2) 0.2914(5) 0.1500(8) 0.054(2) Uani d . 1 . C
H1A 0.3269(2) 0.2140(5) 0.1239(8) 0.065 Uiso calc R 1 . H
H1B 0.3360(2) 0.3034(5) 0.2480(8) 0.065 Uiso calc R 1 . H
C2 0.2749(3) 0.3206(5) 0.1449(8) 0.045(2) Uani d . 1 . C
C3 0.3065(2) 0.4373(6) -0.0195(8) 0.053(2) Uani d . 1 . C
C4 0.3452(2) 0.3681(5) 0.0374(8) 0.048(2) Uani d . 1 . C
C5 0.3652(3) 0.3026(6) -0.0884(9) 0.069(2) Uani d . 1 . C
H5A 0.3490(3) 0.2339(6) -0.1065(9) 0.083 Uiso calc R 1 . H
H5B 0.3645(3) 0.3461(6) -0.1783(9) 0.083 Uiso calc R 1 . H
C6 0.4114(4) 0.2800(10) -0.0368(13) 0.148(5) Uani d . 1 . C
H6A 0.4312(4) 0.2815(10) -0.1186(13) 0.178 Uiso calc R 1 . H
H6B 0.4136(4) 0.2075(10) 0.0095(13) 0.178 Uiso calc R 1 . H
C7 0.4238(3) 0.3691(10) 0.0716(15) 0.151(5) Uani d . 1 . C
H7A 0.4356(3) 0.3362(10) 0.1624(15) 0.181 Uiso calc R 1 . H
H7B 0.4466(3) 0.4165(10) 0.0325(15) 0.181 Uiso calc R 1 . H
C8 0.3834(2) 0.4354(6) 0.1001(10) 0.079(3) Uani d . 1 . C
H8A 0.3846(2) 0.5072(6) 0.0521(10) 0.094 Uiso calc R 1 . H
H8B 0.3805(2) 0.4468(6) 0.2048(10) 0.094 Uiso calc R 1 . H
C9 0.2210(2) 0.5477(6) 0.1047(10) 0.085(3) Uani d . 1 . C
H9A 0.2409(2) 0.6071(6) 0.0777(10) 0.102 Uiso calc R 1 . H
H9B 0.2269(2) 0.5298(6) 0.2076(10) 0.102 Uiso calc R 1 . H
C10 0.1740(2) 0.5828(6) 0.0804(9) 0.056(2) Uani d . 1 . C
C11 0.1636(3) 0.6692(7) -0.0144(9) 0.070(2) Uani d . 1 . C
H11 0.1859(3) 0.7054(7) -0.0635(9) 0.084 Uiso calc R 1 . H
C12 0.1192(3) 0.7019(7) -0.0360(9) 0.080(3) Uani d . 1 . C
H12 0.1121(3) 0.7606(7) -0.0992(9) 0.096 Uiso calc R 1 . H
C13 0.0857(3) 0.6485(8) 0.0348(9) 0.071(3) Uani d . 1 . C
C14 0.0972(3) 0.5634(7) 0.1250(11) 0.090(3) Uani d . 1 . C
H14 0.0750(3) 0.5255(7) 0.1724(11) 0.108 Uiso calc R 1 . H
C15 0.1399(3) 0.5316(6) 0.1487(10) 0.078(3) Uani d . 1 . C
H15 0.1463(3) 0.4733(6) 0.2132(10) 0.094 Uiso calc R 1 . H
C16 0.0358(4) 0.6857(11) 0.0049(18) 0.128(4) Uiso d . 1 . C
F1B 0.0341(4) 0.7907(10) 0.0605(16) 0.122(3) Uiso d P 0.502(5) 1 F
F2B 0.0101(4) 0.6154(11) 0.0816(15) 0.137(3) Uiso d P 0.502(5) 1 F
F3B 0.0243(5) 0.6838(13) -0.1239(17) 0.140(3) Uiso d P 0.502(5) 1 F
F1A 0.0350(4) 0.7780(10) -0.0768(16) 0.122(3) Uiso d P 0.498(5) 2 F
F2A 0.0174(5) 0.6966(12) 0.1125(17) 0.137(3) Uiso d P 0.498(5) 2 F
F3A 0.0169(4) 0.6052(12) -0.0931(16) 0.140(3) Uiso d P 0.498(5) 2 F

loop_
_atom_type_symbol
_atom_type_description
_atom_type_scat_dispersion_real
_atom_type_scat_dispersion_imag
_atom_type_scat_source
C C 0.0033 0.0016 'International Tables Vol C Tables 4.2.6.8 and 6.1.1.4'
H H 0.0000 0.0000 'International Tables Vol C Tables 4.2.6.8 and 6.1.1.4'
N N 0.0061 0.0033 'International Tables Vol C Tables 4.2.6.8 and 6.1.1.4'
O O 0.0106 0.0060 'International Tables Vol C Tables 4.2.6.8 and 6.1.1.4'
F F 0.0171 0.0103 'International Tables Vol C Tables 4.2.6.8 and 6.1.1.4'

loop_
_geom_angle_atom_site_label_1
_geom_angle_atom_site_label_2
_geom_angle_atom_site_label_3
_geom_angle
C2 N C3 114.0(6)
C2 N O3 122.9(6)
C3 N O3 122.8(5)
N O3 C9 109.9(4)
C2 C1 C4 106.4(5)
C2 C1 H1A 110.4(4)
C4 C1 H1A 110.4(3)
C2 C1 H1B 110.4(4)
C4 C1 H1B 110.4(4)
H1A C1 H1B 108.6
O1 C2 N 123.8(7)
O1 C2 C1 128.4(7)
N C2 C1 107.8(6)
O2 C3 N 123.6(6)
O2 C3 C4 126.8(7)
N C3 C4 109.6(6)
C8 C4 C3 113.5(6)
C8 C4 C5 104.2(6)
C3 C4 C5 110.4(6)
C8 C4 C1 114.5(6)
C3 C4 C1 102.1(6)
C5 C4 C1 112.3(6)
C6 C5 C4 104.5(6)
C6 C5 H5A 110.9(6)
C4 C5 H5A 110.9(4)
C6 C5 H5B 110.9(6)
C4 C5 H5B 110.9(4)
H5A C5 H5B 108.9
C5 C6 C7 106.5(8)
C5 C6 H6A 110.4(6)
C7 C6 H6A 110.4(7)
C5 C6 H6B 110.4(6)
C7 C6 H6B 110.4(7)
H6A C6 H6B 108.6
C8 C7 C6 108.6(8)
C8 C7 H7A 110.0(7)
C6 C7 H7A 110.0(7)
C8 C7 H7B 110.0(6)
C6 C7 H7B 110.0(7)
H7A C7 H7B 108.4
C7 C8 C4 105.1(7)
C7 C8 H8A 110.7(6)
C4 C8 H8A 110.7(4)
C7 C8 H8B 110.7(7)
C4 C8 H8B 110.7(4)
H8A C8 H8B 108.8
O3 C9 C10 107.8(5)
O3 C9 H9A 110.1(4)
C10 C9 H9A 110.1(5)
O3 C9 H9B 110.1(4)
C10 C9 H9B 110.1(5)
H9A C9 H9B 108.5
C15 C10 C11 117.9(7)
C15 C10 C9 122.1(8)
C11 C10 C9 120.0(9)
C10 C11 C12 119.5(8)
C10 C11 H11 120.3(5)
C12 C11 H11 120.3(5)
C13 C12 C11 120.9(8)
C13 C12 H12 119.5(5)
C11 C12 H12 119.5(5)
C14 C13 C12 117.9(8)
C14 C13 C16 122.6(10)
C12 C13 C16 119.5(10)
C15 C14 C13 122.1(8)
C15 C14 H14 118.9(6)
C13 C14 H14 118.9(5)
C14 C15 C10 121.7(8)
C14 C15 H15 119.1(6)
C10 C15 H15 119.1(5)
F2A C16 F1A 112.3(15)
F3B C16 F2B 109.9(14)
F3B C16 F1B 111.3(14)
F2B C16 F1B 110.9(14)
F2A C16 F3A 114.7(14)
F1A C16 F3A 102.7(13)
F2A C16 C13 111.9(13)
F3B C16 C13 113.2(14)
F1A C16 C13 109.1(12)
F2B C16 C13 106.9(11)
F1B C16 C13 104.5(10)
F3A C16 C13 105.5(11)

loop_
_geom_bond_atom_site_label_1
_geom_bond_atom_site_label_2
_geom_bond_distance
N C2 1.360(8)
N C3 1.366(8)
N O3 1.366(6)
O1 C2 1.207(8)
O2 C3 1.225(7)
O3 C9 1.436(7)
C1 C2 1.482(9)
C1 C4 1.551(9)
C1 H1A 0.97
C1 H1B 0.97
C3 C4 1.504(8)
C4 C8 1.498(8)
C4 C5 1.533(9)
C5 C6 1.474(11)
C5 H5A 0.97
C5 H5B 0.97
C6 C7 1.493(13)
C6 H6A 0.97
C6 H6B 0.97
C7 C8 1.486(11)
C7 H7A 0.97
C7 H7B 0.97
C8 H8A 0.97
C8 H8B 0.97
C9 C10 1.480(9)
C9 H9A 0.97
C9 H9B 0.97
C10 C15 1.368(11)
C10 C11 1.379(10)
C11 C12 1.397(10)
C11 H11 0.93
C12 C13 1.375(11)
C12 H12 0.93
C13 C14 1.348(10)
C13 C16 1.578(14)
C14 C15 1.346(11)
C14 H14 0.93
C15 H15 0.93
C16 F2A 1.15(2)
C16 F3B 1.21(2)
C16 F1A 1.34(2)
C16 F2B 1.36(2)
C16 F1B 1.36(2)
C16 F3A 1.42(2)

loop_
_geom_torsion_atom_site_label_1
_geom_torsion_atom_site_label_2
_geom_torsion_atom_site_label_3
_geom_torsion_atom_site_label_4
_geom_torsion
C2 N O3 C9 96.0(7)
C3 N O3 C9 -90.0(7)
C3 N C2 O1 -178.6(7)
O3 N C2 O1 -4.1(10)
C3 N C2 C1 3.3(8)
O3 N C2 C1 177.8(5)
C4 C1 C2 O1 179.2(7)
C4 C1 C2 N -2.7(7)
C2 N C3 O2 177.3(7)
O3 N C3 O2 2.8(11)
C2 N C3 C4 -2.4(8)
O3 N C3 C4 -176.9(5)
O2 C3 C4 C8 57.1(10)
N C3 C4 C8 -123.3(7)
O2 C3 C4 C5 -59.6(10)
N C3 C4 C5 120.1(7)
O2 C3 C4 C1 -179.2(7)
N C3 C4 C1 0.5(7)
C2 C1 C4 C8 124.5(6)
C2 C1 C4 C3 1.3(7)
C2 C1 C4 C5 -116.9(6)
C8 C4 C5 C6 33.8(9)
C3 C4 C5 C6 156.1(8)
C1 C4 C5 C6 -90.7(8)
C4 C5 C6 C7 -25.4(12)
C5 C6 C7 C8 7.7(14)
C6 C7 C8 C4 13.7(13)
C3 C4 C8 C7 -149.0(8)
C5 C4 C8 C7 -28.9(10)
C1 C4 C8 C7 94.2(9)
N O3 C9 C10 -171.4(7)
O3 C9 C10 C15 80.2(9)
O3 C9 C10 C11 -99.3(8)
C15 C10 C11 C12 0.7(11)
C9 C10 C11 C12 -179.8(7)
C10 C11 C12 C13 -0.6(12)
C11 C12 C13 C14 -0.3(13)
C11 C12 C13 C16 -178.6(8)
C12 C13 C14 C15 1.2(14)
C16 C13 C14 C15 179.3(9)
C13 C14 C15 C10 -1.1(14)
C11 C10 C15 C14 0.1(12)
C9 C10 C15 C14 -179.4(8)
C14 C13 C16 F2A 49.2(18)
C12 C13 C16 F2A -132.7(13)
C14 C13 C16 F3B -122.9(14)
C12 C13 C16 F3B 55.3(17)
C14 C13 C16 F1A 174.1(11)
C12 C13 C16 F1A -7.8(16)
C14 C13 C16 F2B -1.7(17)
C12 C13 C16 F2B 176.5(11)
C14 C13 C16 F1B 115.9(12)
C12 C13 C16 F1B -66.0(15)
C14 C13 C16 F3A -76.2(15)
C12 C13 C16 F3A 102.0(13)
